data_7706440
loop_
_publ_author_name
'Ding, Yi'
'Ruth, Paul Niklas'
'Herbst-Irmer, Regine'
'Stalke, Dietmar'
'Yang, Zhi'
'Roesky, Herbert W.'

_publ_section_title
;
 Pentamethyl- and 1,2,4-tri(tert-butyl)cyclopentadienyl containing p-block
 complexes - differences and similarities.
;
_journal_issue 6
_journal_name_full 'Dalton transactions (Cambridge, England : 2003)'
_journal_page_first 2067
_journal_page_last 2074
_journal_paper_doi 10.1039/d0dt04412a
_journal_volume 50
_journal_year 2021
_chemical_formula_moiety 'C34 H58 Ga2 I4'
_chemical_formula_sum 'C34 H58 Ga2 I4'
_chemical_formula_weight 1113.84
_space_group_crystal_system monoclinic
_space_group_IT_number 14
_space_group_name_Hall '-P 2yn'
_space_group_name_H-M_alt 'P 1 21/n 1'
_atom_sites_solution_hydrogens geom
_audit_creation_method SHELXL-2018/3
_audit_update_record
;
2020-12-11 deposited with the CCDC.	2021-01-18 downloaded from the CCDC.
;
_cell_angle_alpha 90
_cell_angle_beta 99.89(2)
_cell_angle_gamma 90
_cell_formula_units_Z 4
_cell_length_a 9.984(2)
_cell_length_b 23.624(3)
_cell_length_c 17.260(2)
_cell_measurement_reflns_used 9937
_cell_measurement_temperature 100(2)
_cell_measurement_theta_max 27.4275
_cell_measurement_theta_min 2.243
_cell_volume 4010.5(11)
_computing_cell_refinement 'SAINT V8.40A'
_computing_data_collection 'APEX2 v2012.2'
_computing_data_reduction 'SAINT V8.40A'
_computing_molecular_graphics 'XP Version 5.1'
_computing_publication_material 'XP Version 5.1'
_computing_structure_refinement 'SHELXL-2018/3 (Sheldrick, 2018)'
_computing_structure_solution 'SHELXT 2014/5 (Sheldrick, 2014)'
_diffrn_ambient_temperature 100(2)
_diffrn_measured_fraction_theta_full 1.000
_diffrn_measured_fraction_theta_max 0.999
_diffrn_measurement_device_type 'Bruker Smart APEX II Ultra'
_diffrn_measurement_method 'omega scans'
_diffrn_radiation_type MoK\a
_diffrn_radiation_wavelength 0.71073
_diffrn_reflns_av_R_equivalents 0.0696
_diffrn_reflns_av_unetI/netI 0.0393
_diffrn_reflns_Laue_measured_fraction_full 1.000
_diffrn_reflns_Laue_measured_fraction_max 0.999
_diffrn_reflns_limit_h_max 12
_diffrn_reflns_limit_h_min -12
_diffrn_reflns_limit_k_max 30
_diffrn_reflns_limit_k_min -30
_diffrn_reflns_limit_l_max 22
_diffrn_reflns_limit_l_min -22
_diffrn_reflns_number 91909
_diffrn_reflns_point_group_measured_fraction_full 1.000
_diffrn_reflns_point_group_measured_fraction_max 0.999
_diffrn_reflns_theta_full 25.242
_diffrn_reflns_theta_max 27.570
_diffrn_reflns_theta_min 1.724
_diffrn_source 'BRUKER Rotating Anode'
_exptl_absorpt_coefficient_mu 4.443
_exptl_absorpt_correction_T_max 0.4305
_exptl_absorpt_correction_T_min 0.3666
_exptl_absorpt_correction_type multi-scan
_exptl_absorpt_process_details SADABS-2016/2
_exptl_crystal_colour colourless
_exptl_crystal_density_diffrn 1.845
_exptl_crystal_description block
_exptl_crystal_F_000 2144
_exptl_crystal_size_max 0.195
_exptl_crystal_size_mid 0.136
_exptl_crystal_size_min 0.097
_refine_diff_density_max 1.686
_refine_diff_density_min -0.602
_refine_diff_density_rms 0.141
_refine_ls_extinction_method none
_refine_ls_goodness_of_fit_ref 1.021
_refine_ls_hydrogen_treatment constr
_refine_ls_matrix_type full
_refine_ls_number_parameters 379
_refine_ls_number_reflns 9248
_refine_ls_number_restraints 0
_refine_ls_restrained_S_all 1.021
_refine_ls_R_factor_all 0.0508
_refine_ls_R_factor_gt 0.0291
_refine_ls_shift/su_max 0.002
_refine_ls_shift/su_mean 0.000
_refine_ls_structure_factor_coef Fsqd
_refine_ls_weighting_details 'w=1/[\s^2^(Fo^2^)+(0.0255P)^2^+1.3110P] where P=(Fo^2^+2Fc^2^)/3'
_refine_ls_weighting_scheme calc
_refine_ls_wR_factor_gt 0.0545
_refine_ls_wR_factor_ref 0.0616
_reflns_Friedel_coverage 0.000
_reflns_number_gt 6996
_reflns_number_total 9248
_reflns_threshold_expression 'I > 2\s(I)'
_cod_data_source_file d0dt04412a2.cif
_cod_data_source_block 3
_cod_depositor_comments
;
The following automatic conversions were performed:

data name '__diffrn_source' was replaced with '_diffrn_source'.

Automatic conversion script
Id: cif_correct_tags 7550 2019-12-06 10:49:48Z antanas 

 Adding full bibliography for 7706437--7706443.cif.
;
_cod_original_sg_symbol_H-M 'P 21/n'
_cod_database_code 7706440
_shelx_shelxl_version_number 2018/3
_shelx_space_group_comment
;
The symmetry employed for this shelxl refinement is uniquely defined
by the following loop, which should always be used as a source of
symmetry information in preference to the above space-group names.
They are only intended as comments.
;
_shelx_estimated_absorpt_t_min 0.478
_shelx_estimated_absorpt_t_max 0.672

loop_
_space_group_symop_operation_xyz
'x, y, z'
'-x+1/2, y+1/2, -z+1/2'
'-x, -y, -z'
'x-1/2, -y-1/2, z-1/2'

loop_
_atom_site_label
_atom_site_type_symbol
_atom_site_fract_x
_atom_site_fract_y
_atom_site_fract_z
_atom_site_U_iso_or_equiv
_atom_site_adp_type
_atom_site_occupancy
_atom_site_site_symmetry_order
_atom_site_calc_flag
_atom_site_refinement_flags_posn
_atom_site_refinement_flags_adp
_atom_site_refinement_flags_occupancy
_atom_site_disorder_assembly
_atom_site_disorder_group
I1 I 0.40659(2) 0.23464(2) 0.66436(2) 0.02245(7) Uani 1 1 d . . . . .
I2 I 0.44397(2) 0.35670(2) 0.83929(2) 0.01622(6) Uani 1 1 d . . . . .
I3 I 0.55915(2) 0.39333(2) 0.64198(2) 0.01597(6) Uani 1 1 d . . . . .
I4 I 0.60458(2) 0.51450(2) 0.81794(2) 0.01941(6) Uani 1 1 d . . . . .
Ga1 Ga 0.58006(4) 0.30007(2) 0.74093(2) 0.01424(9) Uani 1 1 d . . . . .
Ga2 Ga 0.42703(4) 0.45036(2) 0.74242(2) 0.01351(9) Uani 1 1 d . . . . .
C1 C 0.7744(4) 0.27548(15) 0.7823(2) 0.0126(7) Uani 1 1 d . . . . .
C2 C 0.7567(3) 0.21206(15) 0.7938(2) 0.0142(8) Uani 1 1 d . . . . .
C3 C 0.7731(3) 0.18626(16) 0.7254(2) 0.0145(8) Uani 1 1 d . . . . .
H3 H 0.765075 0.146628 0.716465 0.017 Uiso 1 1 calc R U . . .
C4 C 0.8042(3) 0.22659(15) 0.6679(2) 0.0128(7) Uani 1 1 d . . . . .
C5 C 0.8060(4) 0.27830(15) 0.7006(2) 0.0143(8) Uani 1 1 d . . . . .
H5 H 0.824827 0.312303 0.675090 0.017 Uiso 1 1 calc R U . . .
C6 C 0.8662(4) 0.31467(16) 0.8417(2) 0.0173(8) Uani 1 1 d . . . . .
C7 C 1.0122(4) 0.29185(16) 0.8477(2) 0.0211(9) Uani 1 1 d . . . . .
H7A H 1.034789 0.288429 0.794862 0.032 Uiso 1 1 calc R U . . .
H7B H 1.018638 0.254604 0.873062 0.032 Uiso 1 1 calc R U . . .
H7C H 1.075879 0.318015 0.878999 0.032 Uiso 1 1 calc R U . . .
C8 C 0.8635(4) 0.37585(16) 0.8109(2) 0.0205(8) Uani 1 1 d . . . . .
H8A H 0.882456 0.375860 0.757058 0.031 Uiso 1 1 calc R U . . .
H8B H 0.932757 0.398278 0.844722 0.031 Uiso 1 1 calc R U . . .
H8C H 0.773623 0.392377 0.811356 0.031 Uiso 1 1 calc R U . . .
C9 C 0.8309(4) 0.31875(17) 0.9243(2) 0.0209(9) Uani 1 1 d . . . . .
H9A H 0.738191 0.333356 0.920873 0.031 Uiso 1 1 calc R U . . .
H9B H 0.894871 0.344399 0.956357 0.031 Uiso 1 1 calc R U . . .
H9C H 0.836942 0.281115 0.948498 0.031 Uiso 1 1 calc R U . . .
C10 C 0.7150(4) 0.17977(16) 0.8626(2) 0.0174(8) Uani 1 1 d . . . . .
C11 C 0.6025(4) 0.21013(16) 0.8972(2) 0.0191(8) Uani 1 1 d . . . . .
H11A H 0.520706 0.213072 0.856943 0.029 Uiso 1 1 calc R U . . .
H11B H 0.633552 0.248144 0.914603 0.029 Uiso 1 1 calc R U . . .
H11C H 0.581675 0.188544 0.942138 0.029 Uiso 1 1 calc R U . . .
C12 C 0.8391(4) 0.16829(18) 0.9278(2) 0.0253(9) Uani 1 1 d . . . . .
H12A H 0.906427 0.145801 0.906171 0.038 Uiso 1 1 calc R U . . .
H12B H 0.809578 0.147435 0.971020 0.038 Uiso 1 1 calc R U . . .
H12C H 0.879840 0.204359 0.947614 0.038 Uiso 1 1 calc R U . . .
C13 C 0.6575(4) 0.12111(16) 0.8344(2) 0.0242(9) Uani 1 1 d . . . . .
H13A H 0.580522 0.126024 0.791291 0.036 Uiso 1 1 calc R U . . .
H13B H 0.626948 0.101280 0.878061 0.036 Uiso 1 1 calc R U . . .
H13C H 0.728573 0.098859 0.815824 0.036 Uiso 1 1 calc R U . . .
C14 C 0.8308(4) 0.21126(16) 0.5870(2) 0.0164(8) Uani 1 1 d . . . . .
C15 C 0.8148(4) 0.26249(17) 0.5325(2) 0.0265(9) Uani 1 1 d . . . . .
H15A H 0.830455 0.251063 0.480173 0.040 Uiso 1 1 calc R U . . .
H15B H 0.881094 0.291569 0.553691 0.040 Uiso 1 1 calc R U . . .
H15C H 0.722656 0.277781 0.528505 0.040 Uiso 1 1 calc R U . . .
C16 C 0.7321(4) 0.16490(18) 0.5506(2) 0.0268(9) Uani 1 1 d . . . . .
H16A H 0.638404 0.178390 0.546989 0.040 Uiso 1 1 calc R U . . .
H16B H 0.745164 0.130982 0.583773 0.040 Uiso 1 1 calc R U . . .
H16C H 0.749637 0.155693 0.497925 0.040 Uiso 1 1 calc R U . . .
C17 C 0.9763(4) 0.1885(2) 0.5951(2) 0.0341(11) Uani 1 1 d . . . . .
H17A H 0.996189 0.179190 0.542861 0.051 Uiso 1 1 calc R U . . .
H17B H 0.985366 0.154350 0.627826 0.051 Uiso 1 1 calc R U . . .
H17C H 1.040415 0.217311 0.619637 0.051 Uiso 1 1 calc R U . . .
C18 C 0.2338(3) 0.47727(14) 0.7046(2) 0.0123(7) Uani 1 1 d . . . . .
C19 C 0.2532(3) 0.54096(15) 0.6997(2) 0.0135(8) Uani 1 1 d . . . . .
C20 C 0.2390(3) 0.56259(16) 0.7707(2) 0.0157(8) Uani 1 1 d . . . . .
H20 H 0.247120 0.601751 0.783123 0.019 Uiso 1 1 calc R U . . .
C21 C 0.2105(3) 0.52043(15) 0.8246(2) 0.0127(7) Uani 1 1 d . . . . .
C22 C 0.2042(3) 0.46997(15) 0.7867(2) 0.0130(7) Uani 1 1 d . . . . .
H22 H 0.183874 0.434847 0.808798 0.016 Uiso 1 1 calc R U . . .
C23 C 0.1380(4) 0.44061(15) 0.6426(2) 0.0159(8) Uani 1 1 d . . . . .
C24 C 0.1397(4) 0.37839(15) 0.6685(2) 0.0193(8) Uani 1 1 d . . . . .
H24A H 0.069265 0.357396 0.633515 0.029 Uiso 1 1 calc R U . . .
H24B H 0.122141 0.376201 0.722593 0.029 Uiso 1 1 calc R U . . .
H24C H 0.228954 0.361867 0.666070 0.029 Uiso 1 1 calc R U . . .
C25 C 0.1743(4) 0.43996(16) 0.5598(2) 0.0179(8) Uani 1 1 d . . . . .
H25A H 0.111523 0.414875 0.525918 0.027 Uiso 1 1 calc R U . . .
H25B H 0.267588 0.426215 0.562560 0.027 Uiso 1 1 calc R U . . .
H25C H 0.166938 0.478380 0.538095 0.027 Uiso 1 1 calc R U . . .
C26 C -0.0066(4) 0.46450(16) 0.6386(2) 0.0191(8) Uani 1 1 d . . . . .
H26A H -0.009889 0.503348 0.618466 0.029 Uiso 1 1 calc R U . . .
H26B H -0.030412 0.464393 0.691375 0.029 Uiso 1 1 calc R U . . .
H26C H -0.071341 0.440958 0.603499 0.029 Uiso 1 1 calc R U . . .
C27 C 0.2930(4) 0.57686(16) 0.6333(2) 0.0163(8) Uani 1 1 d . . . . .
C28 C 0.4022(4) 0.54801(16) 0.5947(2) 0.0186(8) Uani 1 1 d . . . . .
H28A H 0.370115 0.510507 0.575546 0.028 Uiso 1 1 calc R U . . .
H28B H 0.485830 0.544000 0.633381 0.028 Uiso 1 1 calc R U . . .
H28C H 0.420479 0.571060 0.550480 0.028 Uiso 1 1 calc R U . . .
C29 C 0.1674(4) 0.59106(17) 0.5706(2) 0.0215(9) Uani 1 1 d . . . . .
H29A H 0.195415 0.614270 0.529136 0.032 Uiso 1 1 calc R U . . .
H29B H 0.101050 0.612009 0.595230 0.032 Uiso 1 1 calc R U . . .
H29C H 0.125986 0.555904 0.547728 0.032 Uiso 1 1 calc R U . . .
C30 C 0.3504(4) 0.63428(16) 0.6660(2) 0.0218(9) Uani 1 1 d . . . . .
H30A H 0.375976 0.656899 0.623187 0.033 Uiso 1 1 calc R U . . .
H30B H 0.430627 0.627951 0.706444 0.033 Uiso 1 1 calc R U . . .
H30C H 0.281016 0.654510 0.688972 0.033 Uiso 1 1 calc R U . . .
C31 C 0.1897(4) 0.53082(16) 0.9079(2) 0.0174(8) Uani 1 1 d . . . . .
C32 C 0.0519(4) 0.56052(18) 0.9048(2) 0.0283(10) Uani 1 1 d . . . . .
H32A H 0.051428 0.596007 0.875377 0.042 Uiso 1 1 calc R U . . .
H32B H 0.037371 0.568663 0.958431 0.042 Uiso 1 1 calc R U . . .
H32C H -0.020928 0.535817 0.878666 0.042 Uiso 1 1 calc R U . . .
C33 C 0.3038(4) 0.56938(18) 0.9506(2) 0.0249(9) Uani 1 1 d . . . . .
H33A H 0.392408 0.552905 0.946619 0.037 Uiso 1 1 calc R U . . .
H33B H 0.295138 0.572776 1.006127 0.037 Uiso 1 1 calc R U . . .
H33C H 0.296196 0.606953 0.926181 0.037 Uiso 1 1 calc R U . . .
C34 C 0.1915(4) 0.47561(17) 0.9533(2) 0.0254(9) Uani 1 1 d . . . . .
H34A H 0.117534 0.451172 0.927913 0.038 Uiso 1 1 calc R U . . .
H34B H 0.179417 0.483602 1.007431 0.038 Uiso 1 1 calc R U . . .
H34C H 0.278785 0.456474 0.953965 0.038 Uiso 1 1 calc R U . . .

loop_
_atom_site_aniso_label
_atom_site_aniso_U_11
_atom_site_aniso_U_22
_atom_site_aniso_U_33
_atom_site_aniso_U_23
_atom_site_aniso_U_13
_atom_site_aniso_U_12
I1 0.01848(14) 0.01866(13) 0.02803(15) -0.00521(11) -0.00215(11) -0.00256(10)
I2 0.01867(13) 0.01500(12) 0.01572(12) 0.00272(10) 0.00502(9) 0.00425(9)
I3 0.01820(13) 0.01571(12) 0.01442(12) 0.00194(9) 0.00401(9) 0.00415(9)
I4 0.01727(13) 0.01695(13) 0.02178(13) -0.00268(10) -0.00301(10) -0.00212(10)
Ga1 0.0132(2) 0.0123(2) 0.0164(2) -0.00060(16) 0.00040(16) 0.00066(16)
Ga2 0.0131(2) 0.0120(2) 0.0146(2) -0.00051(16) -0.00016(15) 0.00093(16)
C1 0.0128(18) 0.0119(18) 0.0130(18) -0.0004(14) 0.0020(14) 0.0007(14)
C2 0.0115(18) 0.0134(19) 0.0181(19) 0.0031(15) 0.0040(14) 0.0018(14)
C3 0.0150(19) 0.0115(19) 0.0177(19) 0.0004(15) 0.0045(15) 0.0043(14)
C4 0.0089(17) 0.0157(19) 0.0131(18) 0.0012(15) -0.0001(14) 0.0015(14)
C5 0.0142(18) 0.0131(18) 0.0155(18) 0.0024(15) 0.0022(14) 0.0007(14)
C6 0.016(2) 0.0170(19) 0.019(2) -0.0035(16) 0.0023(15) -0.0003(15)
C7 0.015(2) 0.020(2) 0.028(2) -0.0017(17) 0.0016(16) -0.0006(16)
C8 0.019(2) 0.020(2) 0.022(2) -0.0037(17) 0.0007(16) -0.0030(16)
C9 0.018(2) 0.027(2) 0.016(2) -0.0071(17) -0.0023(15) -0.0003(17)
C10 0.019(2) 0.0146(19) 0.020(2) 0.0084(16) 0.0062(15) 0.0038(15)
C11 0.020(2) 0.019(2) 0.019(2) 0.0037(16) 0.0057(16) 0.0005(16)
C12 0.028(2) 0.026(2) 0.024(2) 0.0097(18) 0.0088(18) 0.0098(18)
C13 0.033(2) 0.016(2) 0.027(2) 0.0025(17) 0.0151(18) -0.0014(17)
C14 0.022(2) 0.0162(19) 0.0111(18) -0.0015(15) 0.0036(15) 0.0030(16)
C15 0.039(3) 0.023(2) 0.019(2) 0.0029(18) 0.0088(18) 0.0004(19)
C16 0.035(2) 0.025(2) 0.020(2) -0.0021(18) 0.0033(18) -0.0039(19)
C17 0.032(3) 0.051(3) 0.021(2) -0.002(2) 0.0099(19) 0.013(2)
C18 0.0130(18) 0.0077(17) 0.0163(18) -0.0002(14) 0.0027(14) 0.0000(14)
C19 0.0089(18) 0.0138(19) 0.0174(19) 0.0030(15) 0.0012(14) -0.0013(14)
C20 0.014(2) 0.012(2) 0.021(2) -0.0012(15) 0.0032(15) -0.0008(14)
C21 0.0128(18) 0.0142(18) 0.0123(18) 0.0001(14) 0.0054(14) 0.0001(14)
C22 0.0125(18) 0.0136(18) 0.0135(18) 0.0018(14) 0.0038(14) 0.0005(14)
C23 0.0144(19) 0.0148(19) 0.0182(19) -0.0022(15) 0.0019(15) -0.0021(15)
C24 0.020(2) 0.0137(19) 0.023(2) -0.0006(16) 0.0025(16) -0.0015(15)
C25 0.018(2) 0.020(2) 0.0161(19) -0.0034(16) 0.0030(15) -0.0015(16)
C26 0.0133(19) 0.023(2) 0.020(2) 0.0014(16) 0.0013(15) 0.0033(15)
C27 0.017(2) 0.0171(19) 0.0136(18) 0.0038(15) 0.0009(15) 0.0021(15)
C28 0.021(2) 0.018(2) 0.0169(19) 0.0019(16) 0.0058(15) -0.0009(16)
C29 0.021(2) 0.021(2) 0.022(2) 0.0101(17) 0.0019(16) 0.0055(16)
C30 0.026(2) 0.016(2) 0.025(2) 0.0048(17) 0.0085(17) -0.0048(16)
C31 0.020(2) 0.0177(19) 0.0151(19) -0.0041(15) 0.0057(15) -0.0021(15)
C32 0.025(2) 0.034(3) 0.029(2) -0.006(2) 0.0118(18) -0.0021(19)
C33 0.031(2) 0.027(2) 0.018(2) -0.0060(17) 0.0087(17) -0.0090(18)
C34 0.036(2) 0.028(2) 0.014(2) -0.0025(17) 0.0077(17) -0.0104(19)

loop_
_atom_type_symbol
_atom_type_description
_atom_type_scat_dispersion_real
_atom_type_scat_dispersion_imag
_atom_type_scat_source
C C 0.0033 0.0016 'International Tables Vol C Tables 4.2.6.8 and 6.1.1.4'
H H 0.0000 0.0000 'International Tables Vol C Tables 4.2.6.8 and 6.1.1.4'
Ga Ga 0.2307 1.6083 'International Tables Vol C Tables 4.2.6.8 and 6.1.1.4'
I I -0.4742 1.8119 'International Tables Vol C Tables 4.2.6.8 and 6.1.1.4'

loop_
_geom_angle_atom_site_label_1
_geom_angle_atom_site_label_2
_geom_angle_atom_site_label_3
_geom_angle
_geom_angle_site_symmetry_1
_geom_angle_site_symmetry_3
_geom_angle_publ_flag
Ga1 I2 Ga2 90.081(17) . . ?
Ga2 I3 Ga1 89.684(16) . . ?
C1 Ga1 I1 122.50(10) . . ?
C1 Ga1 C5 36.39(12) . . ?
I1 Ga1 C5 107.25(8) . . ?
C1 Ga1 I2 118.24(10) . . ?
I1 Ga1 I2 104.99(2) . . ?
C5 Ga1 I2 147.45(8) . . ?
C1 Ga1 I3 114.15(10) . . ?
I1 Ga1 I3 101.07(2) . . ?
C5 Ga1 I3 88.18(8) . . ?
I2 Ga1 I3 90.042(17) . . ?
C18 Ga2 C22 36.76(12) . . ?
C18 Ga2 I4 121.59(10) . . ?
C22 Ga2 I4 108.22(8) . . ?
C18 Ga2 I3 119.34(10) . . ?
C22 Ga2 I3 146.97(8) . . ?
I4 Ga2 I3 104.68(2) . . ?
C18 Ga2 I2 113.69(10) . . ?
C22 Ga2 I2 85.94(8) . . ?
I4 Ga2 I2 101.78(2) . . ?
I3 Ga2 I2 90.176(16) . . ?
C5 C1 C2 102.4(3) . . ?
C5 C1 C6 113.5(3) . . ?
C2 C1 C6 124.4(3) . . ?
C5 C1 Ga1 90.0(2) . . ?
C2 C1 Ga1 101.6(2) . . ?
C6 C1 Ga1 118.6(2) . . ?
C3 C2 C1 106.9(3) . . ?
C3 C2 C10 122.7(3) . . ?
C1 C2 C10 130.2(3) . . ?
C2 C3 C4 111.8(3) . . ?
C5 C4 C3 107.5(3) . . ?
C5 C4 C14 127.9(3) . . ?
C3 C4 C14 124.6(3) . . ?
C4 C5 C1 111.4(3) . . ?
C4 C5 Ga1 110.6(2) . . ?
C1 C5 Ga1 53.65(17) . . ?
C9 C6 C8 105.6(3) . . ?
C9 C6 C7 109.1(3) . . ?
C8 C6 C7 108.2(3) . . ?
C9 C6 C1 116.6(3) . . ?
C8 C6 C1 110.9(3) . . ?
C7 C6 C1 106.2(3) . . ?
C2 C10 C11 112.6(3) . . ?
C2 C10 C13 109.8(3) . . ?
C11 C10 C13 106.5(3) . . ?
C2 C10 C12 111.2(3) . . ?
C11 C10 C12 110.3(3) . . ?
C13 C10 C12 106.2(3) . . ?
C4 C14 C15 111.4(3) . . ?
C4 C14 C17 108.4(3) . . ?
C15 C14 C17 109.4(3) . . ?
C4 C14 C16 110.3(3) . . ?
C15 C14 C16 108.8(3) . . ?
C17 C14 C16 108.6(3) . . ?
C22 C18 C19 102.3(3) . . ?
C22 C18 C23 112.6(3) . . ?
C19 C18 C23 125.3(3) . . ?
C22 C18 Ga2 89.5(2) . . ?
C19 C18 Ga2 101.8(2) . . ?
C23 C18 Ga2 118.8(2) . . ?
C20 C19 C18 106.7(3) . . ?
C20 C19 C27 123.2(3) . . ?
C18 C19 C27 129.9(3) . . ?
C19 C20 C21 113.0(3) . . ?
C22 C21 C20 107.2(3) . . ?
C22 C21 C31 127.0(3) . . ?
C20 C21 C31 125.8(3) . . ?
C21 C22 C18 110.7(3) . . ?
C21 C22 Ga2 109.8(2) . . ?
C18 C22 Ga2 53.78(17) . . ?
C25 C23 C24 105.6(3) . . ?
C25 C23 C26 109.4(3) . . ?
C24 C23 C26 109.1(3) . . ?
C25 C23 C18 115.3(3) . . ?
C24 C23 C18 110.8(3) . . ?
C26 C23 C18 106.5(3) . . ?
C19 C27 C28 112.0(3) . . ?
C19 C27 C30 110.0(3) . . ?
C28 C27 C30 107.6(3) . . ?
C19 C27 C29 111.1(3) . . ?
C28 C27 C29 110.1(3) . . ?
C30 C27 C29 105.7(3) . . ?
C21 C31 C34 111.1(3) . . ?
C21 C31 C32 108.1(3) . . ?
C34 C31 C32 109.9(3) . . ?
C21 C31 C33 109.9(3) . . ?
C34 C31 C33 108.5(3) . . ?
C32 C31 C33 109.3(3) . . ?

loop_
_geom_bond_atom_site_label_1
_geom_bond_atom_site_label_2
_geom_bond_distance
_geom_bond_site_symmetry_2
_geom_bond_publ_flag
I1 Ga1 2.5197(6) . ?
I2 Ga1 2.7039(6) . ?
I2 Ga2 2.7610(5) . ?
I3 Ga2 2.7103(6) . ?
I3 Ga1 2.7736(5) . ?
I4 Ga2 2.5186(6) . ?
Ga1 C1 2.034(3) . ?
Ga1 C5 2.525(4) . ?
Ga2 C18 2.030(3) . ?
Ga2 C22 2.516(3) . ?
C1 C5 1.498(5) . ?
C1 C2 1.526(5) . ?
C1 C6 1.558(5) . ?
C2 C3 1.364(5) . ?
C2 C10 1.528(5) . ?
C3 C4 1.446(5) . ?
C4 C5 1.344(5) . ?
C4 C14 1.511(5) . ?
C6 C9 1.528(5) . ?
C6 C8 1.539(5) . ?
C6 C7 1.540(5) . ?
C10 C11 1.537(5) . ?
C10 C13 1.546(5) . ?
C10 C12 1.548(5) . ?
C14 C15 1.524(5) . ?
C14 C17 1.533(5) . ?
C14 C16 1.534(5) . ?
C18 C22 1.506(5) . ?
C18 C19 1.521(5) . ?
C18 C23 1.568(5) . ?
C19 C20 1.358(5) . ?
C19 C27 1.532(5) . ?
C20 C21 1.425(5) . ?
C21 C22 1.357(5) . ?
C21 C31 1.508(5) . ?
C23 C25 1.533(5) . ?
C23 C24 1.536(5) . ?
C23 C26 1.540(5) . ?
C27 C28 1.532(5) . ?
C27 C30 1.541(5) . ?
C27 C29 1.546(5) . ?
C31 C34 1.520(5) . ?
C31 C32 1.537(5) . ?
C31 C33 1.543(5) . ?
